data_4123432
loop_
_publ_author_name
'Yuan, Zheliang'
'Wang, Hao-Yang'
'Mu, Xin'
'Chen, Pinhong'
'Guo, Yin-Long'
'Liu, Guosheng'

_publ_section_title
;
 Highly selective pd-catalyzed intermolecular fluorosulfonylation of
 styrenes.
;
_journal_issue 7
_journal_name_full 'Journal of the American Chemical Society'
_journal_page_first 2468
_journal_page_last 2471
_journal_paper_doi 10.1021/ja5131676
_journal_volume 137
_journal_year 2015
_chemical_formula_sum 'C14 H12 Br F O2 S'
_chemical_formula_weight 343.21
_chemical_name_systematic
; 
 ? 
;
_space_group_IT_number 2
_symmetry_cell_setting triclinic
_symmetry_space_group_name_Hall '-P 1'
_symmetry_space_group_name_H-M 'P -1'
_atom_sites_solution_hydrogens geom
_atom_sites_solution_primary direct
_atom_sites_solution_secondary difmap
_audit_creation_method SHELXL-97
_cell_angle_alpha 85.696(4)
_cell_angle_beta 89.177(4)
_cell_angle_gamma 84.614(4)
_cell_formula_units_Z 2
_cell_length_a 5.7504(10)
_cell_length_b 10.7595(18)
_cell_length_c 11.1873(18)
_cell_measurement_reflns_used 692
_cell_measurement_temperature 293(2)
_cell_measurement_theta_max 36.749
_cell_measurement_theta_min 5.472
_cell_volume 687.2(2)
_computing_cell_refinement 'Bruker SMART'
_computing_data_collection 'Bruker SMART'
_computing_data_reduction 'Bruker SHELXTL'
_computing_molecular_graphics 'Bruker SHELXTL'
_computing_publication_material 'Bruker SHELXTL'
_computing_structure_refinement 'SHELXL-97 (Sheldrick, 1997)'
_computing_structure_solution 'SHELXS-97 (Sheldrick, 1990)'
_diffrn_ambient_temperature 293(2)
_diffrn_measured_fraction_theta_full 0.997
_diffrn_measured_fraction_theta_max 0.997
_diffrn_measurement_device_type 'CCD area detector'
_diffrn_measurement_method 'phi and omega scans'
_diffrn_radiation_monochromator graphite
_diffrn_radiation_source 'fine-focus sealed tube'
_diffrn_radiation_type MoK\a
_diffrn_radiation_wavelength 0.71073
_diffrn_reflns_av_R_equivalents 0.0270
_diffrn_reflns_av_sigmaI/netI 0.0571
_diffrn_reflns_limit_h_max 7
_diffrn_reflns_limit_h_min -7
_diffrn_reflns_limit_k_max 13
_diffrn_reflns_limit_k_min -8
_diffrn_reflns_limit_l_max 13
_diffrn_reflns_limit_l_min -13
_diffrn_reflns_number 4188
_diffrn_reflns_theta_full 26.00
_diffrn_reflns_theta_max 26.00
_diffrn_reflns_theta_min 1.83
_exptl_absorpt_coefficient_mu 3.148
_exptl_absorpt_correction_T_max 1.000000
_exptl_absorpt_correction_T_min 0.23969
_exptl_absorpt_correction_type empirical
_exptl_absorpt_process_details sadabs
_exptl_crystal_colour colorless
_exptl_crystal_density_diffrn 1.659
_exptl_crystal_density_method 'not measured'
_exptl_crystal_description prismatic
_exptl_crystal_F_000 344
_exptl_crystal_size_max 0.156
_exptl_crystal_size_mid 0.101
_exptl_crystal_size_min 0.067
_refine_diff_density_max 0.379
_refine_diff_density_min -0.294
_refine_diff_density_rms 0.074
_refine_ls_extinction_method none
_refine_ls_goodness_of_fit_ref 1.013
_refine_ls_hydrogen_treatment constr
_refine_ls_matrix_type full
_refine_ls_number_parameters 238
_refine_ls_number_reflns 2694
_refine_ls_number_restraints 120
_refine_ls_restrained_S_all 1.020
_refine_ls_R_factor_all 0.1177
_refine_ls_R_factor_gt 0.0596
_refine_ls_shift/su_max 0.000
_refine_ls_shift/su_mean 0.000
_refine_ls_structure_factor_coef Fsqd
_refine_ls_weighting_details 'calc w=1/[\s^2^(Fo^2^)+(0.0867P)^2^+0.1223P] where P=(Fo^2^+2Fc^2^)/3'
_refine_ls_weighting_scheme calc
_refine_ls_wR_factor_gt 0.1456
_refine_ls_wR_factor_ref 0.1791
_reflns_number_gt 1463
_reflns_number_total 2694
_reflns_threshold_expression >2sigma(I)
_cod_data_source_file ja5131676_si_003.cif
_cod_data_source_block cd21365
_cod_depositor_comments
;
The following automatic conversions were performed:

'_symmetry_cell_setting' value 'Triclinic' changed to 'triclinic'
according to
/usr/data/users/saulius/crontab/automatic-downloads/rss-feeds/ACS/lib/dictionaries/cif_core.dic
dictionary named 'cif_core.dic' version 2.4.2 from 2011-04-26.

Automatic conversion script
Id: cif_fix_values 3008 2015-01-20 13:52:24Z robertas 

 Adding full bibliography for 4123430--4123432.cif.
;
_cod_original_sg_symbol_H-M P-1
_cod_database_code 4123432

loop_
_symmetry_equiv_pos_as_xyz
'x, y, z'
'-x, -y, -z'

loop_
_atom_site_label
_atom_site_type_symbol
_atom_site_fract_x
_atom_site_fract_y
_atom_site_fract_z
_atom_site_U_iso_or_equiv
_atom_site_adp_type
_atom_site_occupancy
_atom_site_symmetry_multiplicity
_atom_site_calc_flag
_atom_site_refinement_flags
_atom_site_disorder_assembly
_atom_site_disorder_group
S1 S 0.5257(4) 0.30163(14) 0.44917(13) 0.0787(6) Uani 1 1 d . . .
O1 O 0.6544(9) 0.2821(4) 0.5572(4) 0.1007(15) Uani 1 1 d . . .
O2 O 0.2888(10) 0.3498(4) 0.4550(4) 0.1119(17) Uani 1 1 d . . .
C1 C 0.5482(10) 0.1594(5) 0.3765(4) 0.0585(14) Uani 1 1 d . . .
C2 C 0.3766(11) 0.1356(5) 0.3013(5) 0.0700(15) Uani 1 1 d . . .
H2 H 0.2461 0.1929 0.2890 0.084 Uiso 1 1 calc R A .
C3 C 0.3965(12) 0.0281(6) 0.2443(6) 0.0775(17) Uani 1 1 d . . .
H3 H 0.2812 0.0125 0.1915 0.093 Uiso 1 1 calc R . .
C4 C 0.5888(13) -0.0585(5) 0.2648(6) 0.0773(18) Uani 1 1 d . . .
H4 H 0.6013 -0.1329 0.2270 0.093 Uiso 1 1 calc R A .
C5 C 0.7594(12) -0.0339(6) 0.3406(6) 0.0805(18) Uani 1 1 d . . .
H5 H 0.8892 -0.0915 0.3537 0.097 Uiso 1 1 calc R . .
C6 C 0.7415(11) 0.0754(5) 0.3980(5) 0.0695(15) Uani 1 1 d . . .
H6 H 0.8573 0.0921 0.4501 0.083 Uiso 1 1 calc R A .
Br1 Br 1.1607(12) 0.8369(5) -0.0412(4) 0.1007(17) Uani 0.60 1 d PU A 1
C7 C 0.725(2) 0.4028(9) 0.3695(8) 0.0566(19) Uani 0.60 1 d PU A 1
H7A H 0.7894 0.4542 0.4261 0.068 Uiso 0.60 1 calc PR A 1
H7B H 0.8540 0.3509 0.3365 0.068 Uiso 0.60 1 calc PR A 1
C8 C 0.6095(17) 0.4863(8) 0.2700(7) 0.0556(16) Uani 0.60 1 d PU A 1
H8 H 0.4837 0.5392 0.3062 0.067 Uiso 0.60 1 calc PR A 1
C9 C 0.7568(12) 0.5701(6) 0.2006(5) 0.0596(17) Uani 0.60 1 d PGU A 1
C10 C 0.9541(15) 0.6105(8) 0.2502(6) 0.063(2) Uani 0.60 1 d PGU A 1
H10 H 0.9965 0.5833 0.3284 0.075 Uiso 0.60 1 calc PR A 1
C11 C 1.0880(14) 0.6917(9) 0.1830(8) 0.063(2) Uani 0.60 1 d PGU A 1
H11 H 1.2200 0.7188 0.2162 0.076 Uiso 0.60 1 calc PR A 1
C12 C 1.0246(14) 0.7324(7) 0.0661(7) 0.063(2) Uani 0.60 1 d PGU A 1
C13 C 0.8273(13) 0.6919(6) 0.0165(5) 0.070(2) Uani 0.60 1 d PGU A 1
H13 H 0.7849 0.7191 -0.0617 0.083 Uiso 0.60 1 calc PR A 1
C14 C 0.6934(11) 0.6107(7) 0.0837(5) 0.0678(19) Uani 0.60 1 d PGU A 1
H14 H 0.5614 0.5837 0.0505 0.081 Uiso 0.60 1 calc PR A 1
F1 F 0.5042(12) 0.4114(6) 0.1923(6) 0.127(2) Uani 0.70 1 d PU A 1
Br1' Br 1.2212(17) 0.8398(7) -0.0305(6) 0.0900(19) Uani 0.40 1 d PU A 2
C7' C 0.563(4) 0.4185(16) 0.3292(17) 0.082(3) Uani 0.40 1 d PU A 2
H7'1 H 0.4964 0.3947 0.2560 0.098 Uiso 0.40 1 calc PR A 2
H7'2 H 0.4845 0.4983 0.3486 0.098 Uiso 0.40 1 calc PR A 2
C8' C 0.795(3) 0.4278(16) 0.3142(18) 0.082(3) Uani 0.40 1 d PU A 2
H8' H 0.8667 0.4372 0.3915 0.098 Uiso 0.40 1 calc PR A 2
C9' C 0.852(2) 0.5397(10) 0.2198(10) 0.079(3) Uani 0.40 1 d PGU A 2
C10' C 0.994(3) 0.6262(13) 0.2587(10) 0.077(3) Uani 0.40 1 d PGU A 2
H10' H 1.0321 0.6246 0.3393 0.092 Uiso 0.40 1 calc PR A 2
C11' C 1.079(3) 0.7152(12) 0.1769(14) 0.073(3) Uani 0.40 1 d PGU A 2
H11' H 1.1737 0.7730 0.2029 0.087 Uiso 0.40 1 calc PR A 2
C12' C 1.022(3) 0.7176(10) 0.0564(13) 0.073(3) Uani 0.40 1 d PGU A 2
C13' C 0.880(2) 0.6310(11) 0.0176(9) 0.078(3) Uani 0.40 1 d PGU A 2
H13' H 0.8422 0.6327 -0.0631 0.094 Uiso 0.40 1 calc PR A 2
C14' C 0.795(2) 0.5421(10) 0.0993(11) 0.080(3) Uani 0.40 1 d PGU A 2
H14' H 0.7006 0.4843 0.0733 0.096 Uiso 0.40 1 calc PR A 2
F1' F 0.899(2) 0.3150(10) 0.2632(11) 0.088(3) Uani 0.30 1 d PU A 2

loop_
_atom_site_aniso_label
_atom_site_aniso_U_11
_atom_site_aniso_U_22
_atom_site_aniso_U_33
_atom_site_aniso_U_23
_atom_site_aniso_U_13
_atom_site_aniso_U_12
S1 0.1259(15) 0.0559(9) 0.0552(9) -0.0058(7) 0.0204(9) -0.0141(9)
O1 0.148(4) 0.093(3) 0.069(3) -0.020(2) 0.005(3) -0.041(3)
O2 0.135(4) 0.091(3) 0.104(4) -0.028(3) 0.020(3) 0.035(3)
C1 0.075(4) 0.055(3) 0.046(3) 0.000(2) 0.004(3) -0.009(3)
C2 0.070(4) 0.066(4) 0.074(4) -0.006(3) 0.005(3) -0.004(3)
C3 0.078(4) 0.084(4) 0.076(4) -0.011(3) -0.002(3) -0.027(4)
C4 0.100(5) 0.052(3) 0.084(4) -0.015(3) 0.019(4) -0.022(4)
C5 0.087(5) 0.059(4) 0.093(5) -0.001(3) -0.003(4) 0.004(3)
C6 0.077(4) 0.067(4) 0.065(4) -0.004(3) -0.015(3) -0.006(3)
Br1 0.108(3) 0.0913(17) 0.0985(18) 0.0326(15) 0.0097(13) -0.0203(15)
C7 0.065(5) 0.058(4) 0.047(4) -0.005(4) -0.003(4) -0.012(4)
C8 0.067(4) 0.056(4) 0.045(3) -0.003(3) -0.004(3) -0.013(3)
C9 0.069(4) 0.060(3) 0.052(3) -0.005(3) 0.000(3) -0.013(3)
C10 0.077(4) 0.066(4) 0.047(4) -0.005(3) -0.002(3) -0.019(4)
C11 0.074(4) 0.065(4) 0.051(4) -0.004(3) 0.001(4) -0.018(4)
C12 0.074(4) 0.063(4) 0.052(4) -0.002(3) 0.002(4) -0.010(4)
C13 0.085(4) 0.067(4) 0.057(4) 0.000(3) -0.004(3) -0.012(4)
C14 0.077(4) 0.068(4) 0.059(4) 0.001(3) -0.007(3) -0.013(3)
F1 0.153(5) 0.128(5) 0.108(4) 0.007(4) -0.032(4) -0.063(4)
Br1' 0.104(4) 0.096(2) 0.0759(19) -0.0118(18) 0.029(2) -0.041(2)
C7' 0.102(8) 0.069(6) 0.077(7) -0.017(6) 0.012(7) -0.009(6)
C8' 0.101(7) 0.068(5) 0.079(6) -0.014(5) 0.011(6) -0.011(5)
C9' 0.098(6) 0.063(4) 0.079(5) -0.014(4) 0.012(5) -0.015(4)
C10' 0.099(7) 0.058(5) 0.076(6) -0.012(5) 0.012(5) -0.017(5)
C11' 0.091(7) 0.052(5) 0.076(6) -0.007(5) 0.013(6) -0.012(5)
C12' 0.089(7) 0.052(5) 0.076(6) -0.008(5) 0.011(6) -0.003(5)
C13' 0.096(7) 0.059(5) 0.080(6) -0.009(5) 0.002(5) -0.001(5)
C14' 0.097(6) 0.062(5) 0.083(6) -0.010(5) 0.005(5) -0.010(5)
F1' 0.087(6) 0.071(6) 0.105(7) -0.014(5) 0.017(6) 0.004(5)

loop_
_atom_type_symbol
_atom_type_description
_atom_type_scat_dispersion_real
_atom_type_scat_dispersion_imag
_atom_type_scat_source
C C 0.0033 0.0016 'International Tables Vol C Tables 4.2.6.8 and 6.1.1.4'
H H 0.0000 0.0000 'International Tables Vol C Tables 4.2.6.8 and 6.1.1.4'
O O 0.0106 0.0060 'International Tables Vol C Tables 4.2.6.8 and 6.1.1.4'
F F 0.0171 0.0103 'International Tables Vol C Tables 4.2.6.8 and 6.1.1.4'
S S 0.1246 0.1234 'International Tables Vol C Tables 4.2.6.8 and 6.1.1.4'
Br Br -0.2901 2.4595 'International Tables Vol C Tables 4.2.6.8 and 6.1.1.4'

loop_
_geom_angle_atom_site_label_1
_geom_angle_atom_site_label_2
_geom_angle_atom_site_label_3
_geom_angle
O2 S1 O1 118.4(3)
O2 S1 C1 109.6(3)
O1 S1 C1 108.6(3)
O2 S1 C7' 87.7(7)
O1 S1 C7' 126.7(7)
C1 S1 C7' 103.6(5)
O2 S1 C7 116.4(4)
O1 S1 C7 96.2(4)
C1 S1 C7 106.5(4)
C7' S1 C7 33.2(6)
C2 C1 C6 121.4(5)
C2 C1 S1 119.9(4)
C6 C1 S1 118.7(5)
C3 C2 C1 119.8(6)
C3 C2 H2 120.1
C1 C2 H2 120.1
C2 C3 C4 120.0(6)
C2 C3 H3 120.0
C4 C3 H3 120.0
C5 C4 C3 119.7(6)
C5 C4 H4 120.2
C3 C4 H4 120.2
C4 C5 C6 120.6(6)
C4 C5 H5 119.7
C6 C5 H5 119.7
C5 C6 C1 118.5(6)
C5 C6 H6 120.8
C1 C6 H6 120.8
C8 C7 S1 113.0(9)
C8 C7 H7A 109.0
S1 C7 H7A 109.0
C8 C7 H7B 109.0
S1 C7 H7B 109.0
H7A C7 H7B 107.8
F1 C8 C9 109.7(7)
F1 C8 C7 108.6(8)
C9 C8 C7 116.8(9)
F1 C8 H8 107.1
C9 C8 H8 107.1
C7 C8 H8 107.1
C10 C9 C14 120.0
C10 C9 C8 121.3(6)
C14 C9 C8 118.7(6)
C9 C10 C11 120.0
C9 C10 H10 120.0
C11 C10 H10 120.0
C10 C11 C12 120.0
C10 C11 H11 120.0
C12 C11 H11 120.0
C13 C12 C11 120.0
C13 C12 Br1 110.0(5)
C11 C12 Br1 130.0(5)
C12 C13 C14 120.0
C12 C13 H13 120.0
C14 C13 H13 120.0
C13 C14 C9 120.0
C13 C14 H14 120.0
C9 C14 H14 120.0
C8' C7' S1 107.8(18)
C8' C7' H7'1 110.1
S1 C7' H7'1 110.1
C8' C7' H7'2 110.1
S1 C7' H7'2 110.1
H7'1 C7' H7'2 108.5
C7' C8' F1' 108.5(15)
C7' C8' C9' 113.2(18)
F1' C8' C9' 104.9(12)
C7' C8' H8' 110.0
F1' C8' H8' 110.0
C9' C8' H8' 110.0
C10' C9' C14' 120.0
C10' C9' C8' 117.0(11)
C14' C9' C8' 122.3(10)
C9' C10' C11' 120.0
C9' C10' H10' 120.0
C11' C10' H10' 120.0
C12' C11' C10' 120.0
C12' C11' H11' 120.0
C10' C11' H11' 120.0
C13' C12' C11' 120.0
C13' C12' Br1' 133.0(8)
C11' C12' Br1' 106.2(8)
C14' C13' C12' 120.0
C14' C13' H13' 120.0
C12' C13' H13' 120.0
C13' C14' C9' 120.0
C13' C14' H14' 120.0
C9' C14' H14' 120.0

loop_
_geom_bond_atom_site_label_1
_geom_bond_atom_site_label_2
_geom_bond_distance
S1 O2 1.414(5)
S1 O1 1.418(5)
S1 C1 1.780(5)
S1 C7' 1.794(19)
S1 C7 1.832(10)
C1 C2 1.360(8)
C1 C6 1.377(8)
C2 C3 1.357(8)
C2 H2 0.9300
C3 C4 1.388(9)
C3 H3 0.9300
C4 C5 1.363(9)
C4 H4 0.9300
C5 C6 1.376(8)
C5 H5 0.9300
C6 H6 0.9300
Br1 C12 1.803(7)
C7 C8 1.499(14)
C7 H7A 0.9700
C7 H7B 0.9700
C8 F1 1.407(10)
C8 C9 1.467(10)
C8 H8 0.9800
C9 C10 1.3900
C9 C14 1.3900
C10 C11 1.3900
C10 H10 0.9300
C11 C12 1.3900
C11 H11 0.9300
C12 C13 1.3900
C13 C14 1.3900
C13 H13 0.9300
C14 H14 0.9300
Br1' C12' 2.012(12)
C7' C8' 1.35(3)
C7' H7'1 0.9700
C7' H7'2 0.9700
C8' F1' 1.454(19)
C8' C9' 1.60(2)
C8' H8' 0.9800
C9' C10' 1.3900
C9' C14' 1.3900
C10' C11' 1.3900
C10' H10' 0.9300
C11' C12' 1.3900
C11' H11' 0.9300
C12' C13' 1.3900
C13' C14' 1.3900
C13' H13' 0.9300
C14' H14' 0.9300

loop_
_geom_torsion_atom_site_label_1
_geom_torsion_atom_site_label_2
_geom_torsion_atom_site_label_3
_geom_torsion_atom_site_label_4
_geom_torsion
O2 S1 C1 C2 23.0(5)
O1 S1 C1 C2 153.7(4)
C7' S1 C1 C2 -69.4(8)
C7 S1 C1 C2 -103.7(6)
O2 S1 C1 C6 -157.1(5)
O1 S1 C1 C6 -26.4(5)
C7' S1 C1 C6 110.5(8)
C7 S1 C1 C6 76.2(6)
C6 C1 C2 C3 -1.1(8)
S1 C1 C2 C3 178.7(4)
C1 C2 C3 C4 1.4(9)
C2 C3 C4 C5 -1.3(9)
C3 C4 C5 C6 0.7(9)
C4 C5 C6 C1 -0.4(9)
C2 C1 C6 C5 0.6(8)
S1 C1 C6 C5 -179.3(4)
O2 S1 C7 C8 -30.6(8)
O1 S1 C7 C8 -156.6(7)
C1 S1 C7 C8 91.8(7)
C7' S1 C7 C8 2.1(10)
S1 C7 C8 F1 -55.0(10)
S1 C7 C8 C9 -179.6(6)
F1 C8 C9 C10 -150.4(6)
C7 C8 C9 C10 -26.4(10)
F1 C8 C9 C14 30.7(10)
C7 C8 C9 C14 154.8(6)
C14 C9 C10 C11 0.0
C8 C9 C10 C11 -178.9(7)
C9 C10 C11 C12 0.0
C10 C11 C12 C13 0.0
C10 C11 C12 Br1 179.6(7)
C11 C12 C13 C14 0.0
Br1 C12 C13 C14 -179.6(6)
C12 C13 C14 C9 0.0
C10 C9 C14 C13 0.0
C8 C9 C14 C13 178.9(7)
O2 S1 C7' C8' 163.9(13)
O1 S1 C7' C8' 39.6(15)
C1 S1 C7' C8' -86.5(13)
C7 S1 C7' C8' 12.9(11)
S1 C7' C8' F1' 70.5(17)
S1 C7' C8' C9' -173.5(10)
C7' C8' C9' C10' 125.4(15)
F1' C8' C9' C10' -116.5(12)
C7' C8' C9' C14' -64.1(17)
F1' C8' C9' C14' 53.9(16)
C14' C9' C10' C11' 0.0
C8' C9' C10' C11' 170.7(11)
C9' C10' C11' C12' 0.0
C10' C11' C12' C13' 0.0
C10' C11' C12' Br1' -171.0(9)
C11' C12' C13' C14' 0.0
Br1' C12' C13' C14' 168.1(12)
C12' C13' C14' C9' 0.0
C10' C9' C14' C13' 0.0
C8' C9' C14' C13' -170.2(12)
